data_1574585
loop_
_publ_author_name
'Zhou, Qian'
'Feng, Mingxia'
'Shi, Caihong'
'Qian, Mengqiu'
'Ma, Xiurong'
'He, Runying'
'Meng, Xian'
'Shi, Yonggang'
'Cao, Qiue'
'Zheng, Liyan'

_publ_section_title
;
 Multiple stimulus modulated organic crystal polymorphs with tunable
 luminescence behavior
;
_journal_issue 22
_journal_name_full 'Chemical Science'
_journal_page_first 9988
_journal_page_last 9997
_journal_paper_doi 10.1039/D5SC01503K
_journal_volume 16
_journal_year 2025
_chemical_formula_moiety '2(Br1), C52 H37 N3'
_chemical_formula_sum 'C52 H37 Br2 N3'
_chemical_formula_weight 863.66
_space_group_crystal_system monoclinic
_space_group_IT_number 15
_space_group_name_Hall '-C 2yc'
_space_group_name_H-M_alt 'C 1 2/c 1'
_atom_sites_solution_hydrogens geom
_atom_sites_solution_primary dual
_audit_creation_date 2023-11-01
_audit_creation_method
;
Olex2 1.5
(compiled 2021.07.19 svn.r715e62df for OlexSys, GUI svn.r6383)
;
_audit_update_record
;
2025-01-24 deposited with the CCDC.	2025-04-28 downloaded from the CCDC.
;
_cell_angle_alpha 90
_cell_angle_beta 98.022(7)
_cell_angle_gamma 90
_cell_formula_units_Z 8
_cell_length_a 38.581(8)
_cell_length_b 7.1035(15)
_cell_length_c 33.750(8)
_cell_measurement_reflns_used 9964
_cell_measurement_temperature 100.00
_cell_measurement_theta_max 48.027
_cell_measurement_theta_min 2.837
_cell_volume 9159(3)
_computing_cell_refinement 'SAINT V8.40B (?, 2016)'
_computing_data_reduction 'SAINT V8.40B (?, 2016)'
_computing_molecular_graphics 'Olex2 1.5 (Dolomanov et al., 2009)'
_computing_publication_material 'Olex2 1.5 (Dolomanov et al., 2009)'
_computing_structure_refinement 'SHELXL 2018/3 (Sheldrick, 2015)'
_computing_structure_solution 'SHELXT 2014/5 (Sheldrick, 2014)'
_diffrn_ambient_temperature 100.00
_diffrn_measured_fraction_theta_full 0.995
_diffrn_measured_fraction_theta_max 0.995
_diffrn_measurement_device_type 'Bruker APEX-II CCD'
_diffrn_measurement_method '\f and \w scans'
_diffrn_radiation_type GaK\a
_diffrn_radiation_wavelength 1.34139
_diffrn_reflns_av_R_equivalents 0.0911
_diffrn_reflns_av_unetI/netI 0.0605
_diffrn_reflns_Laue_measured_fraction_full 0.995
_diffrn_reflns_Laue_measured_fraction_max 0.995
_diffrn_reflns_limit_h_max 43
_diffrn_reflns_limit_h_min -44
_diffrn_reflns_limit_k_max 8
_diffrn_reflns_limit_k_min -8
_diffrn_reflns_limit_l_max 38
_diffrn_reflns_limit_l_min -39
_diffrn_reflns_number 48314
_diffrn_reflns_point_group_measured_fraction_full 0.995
_diffrn_reflns_point_group_measured_fraction_max 0.995
_diffrn_reflns_theta_full 51.480
_diffrn_reflns_theta_max 51.480
_diffrn_reflns_theta_min 2.837
_diffrn_standards_number 0
_exptl_absorpt_coefficient_mu 1.660
_exptl_absorpt_correction_T_max 0.7501
_exptl_absorpt_correction_T_min 0.6150
_exptl_absorpt_correction_type multi-scan
_exptl_absorpt_process_details
;
SADABS-2016/2 (Bruker,2016/2) was used for absorption correction.
wR2(int) was 0.1576 before and 0.0627 after correction.
The Ratio of minimum to maximum transmission is 0.8199.
The \l/2 correction factor is Not present.
;
_exptl_crystal_colour colourless
_exptl_crystal_colour_primary colourless
_exptl_crystal_density_diffrn 1.253
_exptl_crystal_description block
_exptl_crystal_F_000 3520
_exptl_crystal_size_max 0.12
_exptl_crystal_size_mid 0.11
_exptl_crystal_size_min 0.1
_platon_squeeze_details
;
TITL 20231029_7_0m    C 1 2/c 1    R = 0.22
CELL   38.5810    7.1035   33.7500     90.00     98.02     90.00
SPGR C2/c
# Solvent Accessible Volume =      1636
# Electrons Found in S.A.V. =       449
# Note: Atoms in Void are Labelled as Cxxx and Qxxx for all Others
C101 0.349 0.498 0.039 !       6.52 eA-3
C102 0.355 0.148 0.000 !       5.06 eA-3
C103 0.282 0.499 0.499 !       4.75 eA-3
Q104 0.148 0.509 0.563 !       4.59 eA-3
Q105 0.500 0.125 0.252 !       4.24 eA-3
Q106 1.000 0.125 0.253 !       3.75 eA-3
C107 0.204 0.350 0.543 !       3.48 eA-3
C108 0.781 0.333 0.476 !       3.01 eA-3
Q109 0.440 0.459 0.766 !       2.78 eA-3
C110 0.798 0.272 0.453 !       2.17 eA-3
Q111 0.061 0.471 0.783 !       1.95 eA-3
Q112 0.996 0.157 0.055 !       1.75 eA-3
Q113 0.938 0.085 0.430 !       1.60 eA-3
Q114 0.063 0.102 0.711 !       1.53 eA-3
Q115 0.433 0.485 0.577 !       1.48 eA-3
C116 0.148 0.182 0.040 !       1.44 eA-3
Q117 0.297 0.468 0.127 !       1.43 eA-3
Q118 0.065 0.374 0.182 !       1.42 eA-3
Q119 0.353 0.492 0.859 !       1.38 eA-3
Q120 0.790 0.313 0.156 !       1.38 eA-3
Q121 0.087 0.435 0.164 !       1.35 eA-3
Q122 0.351 0.120 0.815 !       1.35 eA-3
Q123 0.478 0.027 0.364 !       1.33 eA-3
Q124 0.469 0.125 0.380 !       1.33 eA-3
Q125 0.012 0.440 0.603 !       1.27 eA-3
Q126 0.505 0.430 0.919 !       1.26 eA-3
Q127 0.695 0.228 0.398 !       1.23 eA-3
Q128 0.398 0.033 0.361 !       1.20 eA-3
Q129 0.343 0.035 0.297 !       1.19 eA-3
Q130 0.995 0.192 0.467 !       1.19 eA-3
Q131 0.407 0.413 0.147 !       1.18 eA-3
Q132 0.682 0.044 0.220 !       1.17 eA-3
Q133 0.504 0.153 0.068 !       1.17 eA-3
Q134 0.655 0.366 0.672 !       1.15 eA-3
Q135 0.706 0.182 0.420 !       1.15 eA-3
Q136 0.635 0.387 0.649 !       1.14 eA-3
Q137 0.707 0.313 0.224 !       1.14 eA-3
Q138 0.516 0.405 0.352 !       1.13 eA-3
Q139 0.294 0.309 0.249 !       1.13 eA-3
Q140 0.873 0.217-0.002 !       1.11 eA-3
Q141 0.022 0.381 0.151 !       1.10 eA-3
Q142 0.499 0.185 0.452 !       1.09 eA-3
Q143 0.559 0.095 0.806 !       1.08 eA-3
Q144 0.962 0.462 0.608 !       1.07 eA-3
Q145 0.898 0.046 0.095 !       1.07 eA-3
Q146 0.090 0.410 0.186 !       1.07 eA-3
Q147 0.449 0.074 0.073 !       1.06 eA-3
Q148 0.793 0.493 0.314 !       1.03 eA-3
C149 0.248 0.051 0.486 !       1.03 eA-3
Q150 0.967 0.329 0.517 !       1.03 eA-3
Q151 0.175 0.045 0.360 !       1.03 eA-3
Q152 0.957 0.032 0.382 !       1.03 eA-3
Q153 0.654 0.319 0.368 !       1.02 eA-3
Q154 0.004 0.337 0.966 !       1.02 eA-3
Q155 0.930 0.503 0.877 !       1.02 eA-3
Q156 0.431 0.117 0.404 !       1.02 eA-3
Q157 0.143 0.320 0.725 !       1.01 eA-3
Q158 0.293 0.063 0.667 !       1.01 eA-3
Q159 0.589 0.427 0.378 !       1.01 eA-3
Q160 0.105 0.197 0.829 !       1.01 eA-3
Q161 0.431 0.416 0.151 !       1.00 eA-3
Q162 0.459 0.425 0.602 !       1.00 eA-3
Q163 0.501 0.057 0.654 !       1.00 eA-3
Q164 0.152 0.289 0.162 !       0.99 eA-3
Q165 0.624 0.431 0.655 !       0.99 eA-3
Q166 0.200 0.185 0.139 !       0.99 eA-3
Q167 0.150 0.258 0.321 !       0.97 eA-3
Q168 0.810 0.449 0.564 !       0.97 eA-3
Q169 0.995 0.475 0.572 !       0.97 eA-3
Q170 0.943 0.310 0.531 !       0.97 eA-3
Q171 0.060 0.225 0.046 !       0.97 eA-3
Q172 0.588 0.211 0.525 !       0.97 eA-3
Q173 0.640 0.213 0.040 !       0.96 eA-3
C174 0.750 0.250 0.000 !       0.95 eA-3
Q175 0.297 0.388 0.272 !       0.94 eA-3
Q176 0.486 0.252 0.022 !       0.93 eA-3
Q177 0.713 0.843 0.711 !       0.93 eA-3
Q178 0.213 0.343 0.711 !       0.93 eA-3
Q179 0.299 0.152 0.819 !       0.93 eA-3
Q180 0.150 0.413 0.401 !       0.92 eA-3
Q181 0.075 0.073 0.400 !       0.92 eA-3
Q182 0.182 0.026 0.125 !       0.91 eA-3
Q183 0.961 0.120 0.403 !       0.91 eA-3
Q184 0.036 0.198 0.461 !       0.90 eA-3
Q185 0.678 0.314 0.238 !       0.90 eA-3
Q186 0.875 0.133 0.655 !       0.89 eA-3
Q187 0.982 0.260 0.493 !       0.89 eA-3
Q188 0.279 0.059 0.057 !       0.89 eA-3
Q189 0.232 0.434 0.181 !       0.88 eA-3
Q190 0.733 0.461 0.398 !       0.88 eA-3
Q191 0.817 0.309 0.197 !       0.86 eA-3
Q192 0.571 0.208 0.491 !       0.85 eA-3
Q193 0.354 0.342 0.164 !       0.85 eA-3
Q194 0.299 0.029 0.570 !       0.84 eA-3
Q195 0.954 0.471 0.890 !       0.83 eA-3
Q196 0.140 0.285 0.417 !       0.83 eA-3
Q197 0.375 0.147 0.792 !       0.82 eA-3
Q198 0.699 0.477 0.624 !       0.82 eA-3
Q199 0.024 0.014 0.376 !       0.82 eA-3
;
_refine_diff_density_max 0.837
_refine_diff_density_min -1.016
_refine_diff_density_rms 0.100
_refine_ls_extinction_method none
_refine_ls_goodness_of_fit_ref 1.128
_refine_ls_hydrogen_treatment constr
_refine_ls_matrix_type full
_refine_ls_number_parameters 542
_refine_ls_number_reflns 7590
_refine_ls_number_restraints 192
_refine_ls_restrained_S_all 1.135
_refine_ls_R_factor_all 0.1549
_refine_ls_R_factor_gt 0.0895
_refine_ls_shift/su_max 0.001
_refine_ls_shift/su_mean 0.000
_refine_ls_structure_factor_coef Fsqd
_refine_ls_weighting_details 'w=1/[\s^2^(Fo^2^)+(0.1000P)^2^+50.0000P] where P=(Fo^2^+2Fc^2^)/3'
_refine_ls_weighting_scheme calc
_refine_ls_wR_factor_gt 0.2332
_refine_ls_wR_factor_ref 0.2710
_reflns_Friedel_coverage 0.000
_reflns_number_gt 3999
_reflns_number_total 7590
_reflns_threshold_expression 'I > 2\s(I)'
_cod_data_source_file d5sc01503k2.cif
_cod_data_source_block 20231029_7_0m_sq
_cod_depositor_comments 'Adding full bibliography for 1574583--1574585.cif.'
_cod_original_cell_volume 9159(4)
_cod_database_code 1574585
_shelx_shelxl_version_number 2018/3
_shelx_space_group_comment
;
The symmetry employed for this shelxl refinement is uniquely defined
by the following loop, which should always be used as a source of
symmetry information in preference to the above space-group names.
They are only intended as comments.
;
_olex2_refinement_description
;
1. Fixed Uiso
 At 1.2 times of:
  All C(H) groups, All C(H,H) groups, All N(H) groups
2. Uiso/Uaniso restraints and constraints
C52 \\sim C51 \\sim C50 \\sim C49 \\sim C48 \\sim C47 \\sim C39 \\sim C40 \\sim
C44 \\sim C46 \\sim C45 \\sim C43 \\sim C42 \\sim C41: within 2A with sigma of
0.01 and sigma for terminal atoms of 0.01 within 2A
C12 \\sim C13 \\sim C14 \\sim C8 \\sim C9 \\sim C11 \\sim C7 \\sim C6 \\sim C5
\\sim C10 \\sim C4 \\sim C3 \\sim C2 \\sim C1: within 2A with sigma of 0.01 and
sigma for terminal atoms of 0.01 within 2A
3. Others
 Sof(Br4)=Sof(Br5)=0.66667*(1-FVAR(2))
 Sof(Br1)=Sof(Br2)=0.66667*FVAR(2)
 Fixed Sof: Br3(0.66667)
4.a Secondary CH2 refined with riding coordinates:
 C38(H38A,H38B), C15(H15A,H15B)
4.b Aromatic/amide H refined with riding coordinates:
 N2(H2), C32(H32), C26(H26), C22(H22), C36(H36), C23(H23), C30(H30), C19(H19),
 C17(H17), C29(H29), C16(H16), C20(H20), C34(H34), C35(H35), C37(H37), C10(H10),
  C2(H2A), C41(H41), C3(H3), C11(H11), C13(H13), C49(H49), C12(H12), C42(H42),
 C43(H43), C45(H45), C52(H52), C50(H50), C51(H51), C1(H1), C14(H14), C4(H4),
 C46(H46)
;
_platon_squeeze_void_probe_radius 1.20
_olex2_submission_special_instructions 'No special instructions were received'

loop_
_space_group_symop_operation_xyz
'x, y, z'
'-x, y, -z+1/2'
'x+1/2, y+1/2, z'
'-x+1/2, y+1/2, -z+1/2'
'-x, -y, -z'
'x, -y, z-1/2'
'-x+1/2, -y+1/2, -z'
'x+1/2, -y+1/2, z-1/2'

loop_
_atom_site_label
_atom_site_type_symbol
_atom_site_fract_x
_atom_site_fract_y
_atom_site_fract_z
_atom_site_U_iso_or_equiv
_atom_site_adp_type
_atom_site_occupancy
_atom_site_site_symmetry_order
_atom_site_calc_flag
_atom_site_refinement_flags_posn
_atom_site_refinement_flags_adp
_atom_site_refinement_flags_occupancy
_atom_site_disorder_assembly
_atom_site_disorder_group
Br1 Br 0.4408(2) 0.3944(10) 0.28199(19) 0.0636(11) Uani 0.46(3) 1 d . . P A 1
Br2 Br 0.43942(18) 0.1031(10) 0.69862(18) 0.0707(13) Uani 0.46(3) 1 d . . P A 1
Br3 Br 0.60872(4) 0.74558(19) 0.52084(4) 0.0877(5) Uani 0.6667 1 d . . P . .
N3 N 0.41991(14) -0.0738(9) 0.32481(16) 0.0605(15) Uani 1 1 d . . . . .
N2 N 0.57481(15) 0.2495(8) 0.51215(17) 0.0637(16) Uani 1 1 d . . . . .
H2 H 0.597844 0.248626 0.515837 0.076 Uiso 1 1 calc R . . . .
N1 N 0.41988(17) 0.5743(9) 0.64902(17) 0.0650(16) Uani 1 1 d . . . . .
C32 C 0.49221(19) 0.3347(9) 0.54465(19) 0.0528(17) Uani 1 1 d . . . . .
H32 H 0.468432 0.319401 0.533279 0.063 Uiso 1 1 calc R . . . .
C26 C 0.49216(18) 0.1647(9) 0.45258(18) 0.0484(16) Uani 1 1 d . . . . .
H26 H 0.468336 0.180240 0.456175 0.058 Uiso 1 1 calc R . . . .
C31 C 0.50073(18) 0.4047(9) 0.58382(19) 0.0513(17) Uani 1 1 d . . . . .
C27 C 0.51877(18) 0.2886(9) 0.52295(19) 0.0503(16) Uani 1 1 d . . . . .
C33 C 0.47300(19) 0.4560(9) 0.6071(2) 0.0546(17) Uani 1 1 d . . . . .
C22 C 0.53681(18) 0.0705(9) 0.4130(2) 0.0539(17) Uani 1 1 d . . . . .
H22 H 0.542746 0.021871 0.388578 0.065 Uiso 1 1 calc R . . . .
C36 C 0.43756(19) 0.4343(10) 0.5919(2) 0.0613(19) Uani 1 1 d . . . . .
H36 H 0.431459 0.376989 0.566435 0.074 Uiso 1 1 calc R . . . .
C23 C 0.56293(18) 0.1129(10) 0.4428(2) 0.0582(18) Uani 1 1 d . . . . .
H23 H 0.586716 0.091788 0.439698 0.070 Uiso 1 1 calc R . . . .
C24 C 0.55405(18) 0.1882(10) 0.4782(2) 0.0556(17) Uani 1 1 d . . . . .
C30 C 0.53636(19) 0.4281(9) 0.5990(2) 0.0565(18) Uani 1 1 d . . . . .
H30 H 0.542259 0.475463 0.625432 0.068 Uiso 1 1 calc R . . . .
C6 C 0.3400(2) -0.2534(11) 0.3240(2) 0.0673(18) Uani 1 1 d . U . . .
C28 C 0.55428(18) 0.3121(10) 0.5394(2) 0.0569(18) Uani 1 1 d . . . . .
C19 C 0.43751(18) 0.0727(10) 0.3873(2) 0.0589(18) Uani 1 1 d . . . . .
H19 H 0.431055 0.134015 0.410229 0.071 Uiso 1 1 calc R . . . .
C17 C 0.48016(18) -0.0375(10) 0.3482(2) 0.0569(18) Uani 1 1 d . . . . .
H17 H 0.503679 -0.054573 0.343534 0.068 Uiso 1 1 calc R . . . .
C7 C 0.35566(19) -0.1187(12) 0.3013(2) 0.0664(18) Uani 1 1 d . U . . .
C29 C 0.56265(19) 0.3859(10) 0.5777(2) 0.0622(19) Uani 1 1 d . . . . .
H29 H 0.586377 0.406472 0.588695 0.075 Uiso 1 1 calc R . . . .
C16 C 0.45346(18) -0.0941(10) 0.3197(2) 0.0595(18) Uani 1 1 d . . . . .
H16 H 0.458890 -0.149261 0.295691 0.071 Uiso 1 1 calc R . . . .
C20 C 0.41162(19) 0.0127(11) 0.3580(2) 0.067(2) Uani 1 1 d . . . . .
H20 H 0.387754 0.031948 0.360967 0.080 Uiso 1 1 calc R . . . .
C34 C 0.4795(2) 0.5337(10) 0.6455(2) 0.0609(18) Uani 1 1 d . . . . .
H34 H 0.503040 0.547964 0.657927 0.073 Uiso 1 1 calc R . . . .
C8 C 0.3369(2) 0.0462(12) 0.2874(2) 0.0702(18) Uani 1 1 d . U . . .
C5 C 0.30456(19) -0.2305(12) 0.3308(2) 0.0701(18) Uani 1 1 d . U . . .
C35 C 0.4533(2) 0.5885(11) 0.6651(2) 0.069(2) Uani 1 1 d . . . . .
H35 H 0.458735 0.639097 0.691276 0.083 Uiso 1 1 calc R . . . .
C37 C 0.4113(2) 0.4936(12) 0.6127(2) 0.071(2) Uani 1 1 d . . . . .
H37 H 0.387442 0.478073 0.601608 0.085 Uiso 1 1 calc R . . . .
C10 C 0.2858(2) -0.0771(12) 0.3151(2) 0.075(2) Uani 1 1 d . U . . .
H10 H 0.262044 -0.064836 0.319241 0.089 Uiso 1 1 calc R . . . .
C39 C 0.3556(2) 0.6205(13) 0.6514(2) 0.073(2) Uani 1 1 d . U . . .
C9 C 0.3005(2) 0.0625(12) 0.2930(2) 0.0746(19) Uani 1 1 d . U . . .
C2 C 0.3433(2) -0.5366(14) 0.3656(3) 0.089(2) Uani 1 1 d . U . . .
H2A H 0.356193 -0.640804 0.377553 0.107 Uiso 1 1 calc R . . . .
C41 C 0.3516(3) 0.3062(14) 0.6834(2) 0.094(2) Uani 1 1 d . U . . .
H41 H 0.375329 0.315849 0.695381 0.112 Uiso 1 1 calc R . . . .
C3 C 0.3086(3) -0.5079(15) 0.3726(3) 0.094(2) Uani 1 1 d . U . . .
H3 H 0.298406 -0.592985 0.389364 0.112 Uiso 1 1 calc R . . . .
C11 C 0.2810(3) 0.2282(14) 0.2782(3) 0.094(2) Uani 1 1 d . U . . .
H11 H 0.257137 0.242541 0.281540 0.113 Uiso 1 1 calc R . . . .
C13 C 0.3340(3) 0.3443(16) 0.2556(3) 0.101(3) Uani 1 1 d . U . . .
H13 H 0.345354 0.443340 0.243615 0.122 Uiso 1 1 calc R . . . .
C38 C 0.3923(2) 0.6520(15) 0.6727(2) 0.088(3) Uani 1 1 d . . . . .
H38A H 0.394751 0.590313 0.699221 0.106 Uiso 1 1 calc R . . . .
H38B H 0.396248 0.788646 0.676994 0.106 Uiso 1 1 calc R . . . .
C49 C 0.3594(3) 0.9244(14) 0.6141(3) 0.098(2) Uani 1 1 d . U . . .
H49 H 0.382631 0.944821 0.626918 0.117 Uiso 1 1 calc R . . . .
C12 C 0.2977(3) 0.3628(16) 0.2594(3) 0.105(3) Uani 1 1 d . U . . .
H12 H 0.285136 0.470383 0.248617 0.126 Uiso 1 1 calc R . . . .
C42 C 0.3339(3) 0.1558(17) 0.6904(3) 0.112(3) Uani 1 1 d . U . . .
H42 H 0.344903 0.058951 0.707011 0.135 Uiso 1 1 calc R . . . .
C43 C 0.2990(4) 0.1365(18) 0.6737(3) 0.120(3) Uani 1 1 d . U . . .
H43 H 0.286201 0.029114 0.680067 0.144 Uiso 1 1 calc R . . . .
C45 C 0.2830(3) 0.2689(17) 0.6485(3) 0.112(3) Uani 1 1 d . U . . .
H45 H 0.259430 0.250883 0.636750 0.135 Uiso 1 1 calc R . . . .
C52 C 0.2909(3) 0.8734(17) 0.5762(3) 0.114(3) Uani 1 1 d . U . . .
H52 H 0.267374 0.861266 0.563564 0.137 Uiso 1 1 calc R . . . .
C50 C 0.3447(3) 1.0532(17) 0.5867(3) 0.117(3) Uani 1 1 d . U . . .
H50 H 0.357402 1.161370 0.580406 0.140 Uiso 1 1 calc R . . . .
C51 C 0.3108(3) 1.0218(18) 0.5682(3) 0.121(3) Uani 1 1 d . U . . .
H51 H 0.300858 1.110139 0.548704 0.146 Uiso 1 1 calc R . . . .
C25 C 0.51880(18) 0.2107(9) 0.4832(2) 0.0528(17) Uani 1 1 d . . . . .
C21 C 0.50074(17) 0.0962(8) 0.41680(19) 0.0486(16) Uani 1 1 d . . . . .
C18 C 0.47340(17) 0.0466(9) 0.3847(2) 0.0501(16) Uani 1 1 d . . . . .
C40 C 0.3369(2) 0.4557(13) 0.6585(2) 0.079(2) Uani 1 1 d . U . . .
C1 C 0.3587(2) -0.4169(13) 0.3418(2) 0.079(2) Uani 1 1 d . U . . .
H1 H 0.381883 -0.440542 0.336764 0.095 Uiso 1 1 calc R . . . .
C15 C 0.39210(18) -0.1469(14) 0.2926(2) 0.082(3) Uani 1 1 d . . . . .
H15A H 0.394677 -0.083078 0.267100 0.098 Uiso 1 1 calc R . . . .
H15B H 0.396024 -0.283148 0.288921 0.098 Uiso 1 1 calc R . . . .
C48 C 0.3409(2) 0.7578(13) 0.6242(2) 0.080(2) Uani 1 1 d . U . . .
C47 C 0.3064(3) 0.7327(14) 0.6047(3) 0.089(2) Uani 1 1 d . U . . .
C44 C 0.3014(2) 0.4366(15) 0.6393(3) 0.091(2) Uani 1 1 d . U . . .
C14 C 0.3519(3) 0.1941(14) 0.2683(2) 0.088(2) Uani 1 1 d . U . . .
H14 H 0.375787 0.185465 0.264418 0.105 Uiso 1 1 calc R . . . .
C4 C 0.2895(2) -0.3609(14) 0.3559(3) 0.089(2) Uani 1 1 d . U . . .
H4 H 0.266079 -0.344338 0.360794 0.106 Uiso 1 1 calc R . . . .
C46 C 0.2874(2) 0.5804(15) 0.6129(3) 0.091(2) Uani 1 1 d . U . . .
H46 H 0.263758 0.570214 0.600571 0.110 Uiso 1 1 calc R . . . .
Br4 Br 0.4400(4) 0.456(6) 0.2749(9) 0.086(7) Uani 0.21(3) 1 d . . P A 2
Br5 Br 0.4420(4) 0.041(6) 0.7065(10) 0.101(7) Uani 0.21(3) 1 d . . P A 2

loop_
_atom_site_aniso_label
_atom_site_aniso_U_11
_atom_site_aniso_U_22
_atom_site_aniso_U_33
_atom_site_aniso_U_23
_atom_site_aniso_U_13
_atom_site_aniso_U_12
Br1 0.0614(17) 0.066(2) 0.0632(15) 0.007(2) 0.0072(11) -0.0032(16)
Br2 0.070(2) 0.070(2) 0.0798(17) 0.014(2) 0.0369(15) 0.0109(15)
Br3 0.1028(11) 0.0671(9) 0.0993(10) 0.0113(8) 0.0361(8) -0.0032(8)
N3 0.055(4) 0.075(4) 0.054(3) -0.002(3) 0.012(3) -0.002(3)
N2 0.054(3) 0.081(4) 0.058(4) 0.008(3) 0.013(3) -0.009(3)
N1 0.071(4) 0.073(4) 0.054(4) 0.002(3) 0.018(3) 0.005(3)
C32 0.071(5) 0.035(4) 0.054(4) 0.014(3) 0.015(3) -0.003(3)
C26 0.061(4) 0.038(4) 0.049(4) 0.011(3) 0.013(3) -0.007(3)
C31 0.066(5) 0.035(4) 0.055(4) 0.014(3) 0.017(3) -0.005(3)
C27 0.062(4) 0.037(4) 0.053(4) 0.012(3) 0.014(3) -0.004(3)
C33 0.069(5) 0.038(4) 0.057(4) 0.013(3) 0.013(4) -0.006(3)
C22 0.063(4) 0.047(4) 0.056(4) 0.011(3) 0.020(3) -0.005(3)
C36 0.069(5) 0.065(5) 0.053(4) -0.003(4) 0.018(4) -0.003(4)
C23 0.055(4) 0.055(4) 0.068(5) 0.011(4) 0.020(4) 0.001(3)
C24 0.056(4) 0.054(4) 0.059(4) 0.013(4) 0.018(4) -0.004(3)
C30 0.071(5) 0.044(4) 0.054(4) 0.005(3) 0.009(4) -0.012(4)
C6 0.067(4) 0.075(4) 0.059(4) -0.011(3) 0.007(3) 0.001(3)
C28 0.062(5) 0.054(4) 0.055(4) 0.011(3) 0.012(4) -0.004(4)
C19 0.056(4) 0.061(5) 0.063(4) -0.005(4) 0.017(4) -0.002(4)
C17 0.054(4) 0.061(4) 0.060(4) 0.009(4) 0.020(3) 0.001(3)
C7 0.060(4) 0.089(5) 0.050(4) -0.010(4) 0.009(3) -0.004(4)
C29 0.060(4) 0.069(5) 0.056(4) 0.005(4) 0.006(4) -0.017(4)
C16 0.054(4) 0.077(5) 0.051(4) 0.002(4) 0.019(3) 0.001(4)
C20 0.056(4) 0.082(5) 0.065(5) -0.007(4) 0.018(4) -0.001(4)
C34 0.069(5) 0.063(5) 0.052(4) 0.004(4) 0.011(4) 0.002(4)
C8 0.083(4) 0.081(4) 0.046(3) -0.008(3) 0.007(3) -0.010(4)
C5 0.058(4) 0.078(4) 0.075(4) -0.008(4) 0.013(3) -0.008(3)
C35 0.088(6) 0.062(5) 0.058(4) 0.001(4) 0.011(4) -0.005(4)
C37 0.075(5) 0.079(5) 0.059(5) 0.005(4) 0.012(4) -0.001(4)
C10 0.061(4) 0.085(5) 0.077(4) -0.010(4) 0.006(4) -0.003(4)
C39 0.082(5) 0.086(5) 0.057(4) 0.000(4) 0.026(4) 0.014(4)
C9 0.075(4) 0.082(4) 0.064(4) -0.002(4) 0.001(3) 0.002(4)
C2 0.094(5) 0.081(5) 0.089(5) -0.004(4) 0.002(4) -0.001(4)
C41 0.128(6) 0.095(5) 0.066(4) 0.012(4) 0.043(4) 0.024(5)
C3 0.095(5) 0.092(5) 0.095(5) 0.009(5) 0.015(5) -0.009(5)
C11 0.102(6) 0.096(6) 0.079(5) -0.001(5) -0.007(4) 0.006(5)
C13 0.146(6) 0.095(6) 0.060(4) -0.002(4) 0.003(5) -0.016(6)
C38 0.079(6) 0.117(7) 0.072(5) -0.007(5) 0.021(4) 0.016(5)
C49 0.120(6) 0.106(6) 0.073(5) 0.001(4) 0.035(4) 0.006(5)
C12 0.139(6) 0.093(6) 0.074(5) 0.001(4) -0.013(5) 0.008(6)
C42 0.158(7) 0.105(6) 0.085(5) 0.011(5) 0.056(5) 0.011(6)
C43 0.154(7) 0.111(6) 0.108(6) 0.000(5) 0.068(6) -0.013(6)
C45 0.118(6) 0.118(6) 0.110(6) -0.010(5) 0.047(5) -0.005(5)
C52 0.121(6) 0.125(7) 0.097(5) 0.013(5) 0.012(5) 0.027(5)
C50 0.144(7) 0.116(6) 0.094(6) 0.011(5) 0.031(5) 0.012(6)
C51 0.144(7) 0.122(7) 0.099(6) 0.023(6) 0.018(5) 0.027(6)
C25 0.068(5) 0.036(4) 0.057(4) 0.020(3) 0.019(4) -0.004(3)
C21 0.057(4) 0.033(3) 0.057(4) 0.013(3) 0.014(3) -0.005(3)
C18 0.055(4) 0.036(4) 0.060(4) 0.005(3) 0.013(3) -0.002(3)
C40 0.093(5) 0.090(5) 0.063(4) 0.006(4) 0.035(4) 0.019(4)
C1 0.071(4) 0.087(5) 0.076(4) -0.010(4) 0.002(4) 0.002(4)
C15 0.058(5) 0.122(7) 0.066(5) -0.023(5) 0.013(4) -0.011(5)
C48 0.092(5) 0.088(5) 0.065(4) 0.001(4) 0.025(4) 0.012(4)
C47 0.094(5) 0.100(5) 0.075(4) 0.010(4) 0.018(4) 0.021(4)
C44 0.087(5) 0.107(5) 0.087(5) -0.005(4) 0.039(4) 0.003(4)
C14 0.113(6) 0.094(5) 0.057(4) 0.001(4) 0.012(4) -0.013(5)
C4 0.077(5) 0.095(5) 0.095(5) 0.000(5) 0.018(4) -0.013(4)
C46 0.077(5) 0.112(6) 0.086(5) -0.009(5) 0.014(4) 0.013(5)
Br4 0.062(4) 0.112(15) 0.083(9) -0.055(9) 0.011(5) 0.002(6)
Br5 0.088(5) 0.115(15) 0.102(10) -0.053(10) 0.020(5) 0.018(7)

loop_
_atom_type_symbol
_atom_type_description
_atom_type_scat_dispersion_real
_atom_type_scat_dispersion_imag
_atom_type_scat_source
C C 0.0137 0.0067 'International Tables Vol C Tables 4.2.6.8 and 6.1.1.4'
H H 0.0000 0.0000 'International Tables Vol C Tables 4.2.6.8 and 6.1.1.4'
Br Br -0.9338 1.0006 'International Tables Vol C Tables 4.2.6.8 and 6.1.1.4'
N N 0.0241 0.0134 'International Tables Vol C Tables 4.2.6.8 and 6.1.1.4'

loop_
_geom_angle_atom_site_label_1
_geom_angle_atom_site_label_2
_geom_angle_atom_site_label_3
_geom_angle
_geom_angle_site_symmetry_1
_geom_angle_site_symmetry_3
_geom_angle_publ_flag
C16 N3 C20 120.0(6) . . ?
C16 N3 C15 118.3(6) . . ?
C20 N3 C15 121.7(6) . . ?
C24 N2 H2 125.1 . . ?
C28 N2 H2 125.1 . . ?
C28 N2 C24 109.8(6) . . ?
C35 N1 C37 120.2(7) . . ?
C35 N1 C38 117.9(6) . . ?
C37 N1 C38 122.0(7) . . ?
C31 C32 H32 120.4 . . ?
C27 C32 H32 120.4 . . ?
C27 C32 C31 119.3(7) . . ?
C25 C26 H26 120.4 . . ?
C21 C26 H26 120.4 . . ?
C21 C26 C25 119.3(6) . . ?
C32 C31 C33 120.1(6) . . ?
C32 C31 C30 118.2(6) . . ?
C30 C31 C33 121.7(6) . . ?
C32 C27 C28 121.0(6) . . ?
C32 C27 C25 132.7(7) . . ?
C28 C27 C25 106.4(6) . . ?
C36 C33 C31 121.8(6) . . ?
C34 C33 C31 123.1(7) . . ?
C34 C33 C36 115.1(7) . . ?
C23 C22 H22 118.7 . . ?
C23 C22 C21 122.5(6) . . ?
C21 C22 H22 118.7 . . ?
C33 C36 H36 119.0 . . ?
C37 C36 C33 122.0(7) . . ?
C37 C36 H36 119.0 . . ?
C22 C23 H23 120.8 . . ?
C22 C23 C24 118.4(6) . . ?
C24 C23 H23 120.8 . . ?
N2 C24 C23 130.7(6) . . ?
N2 C24 C25 109.0(6) . . ?
C23 C24 C25 120.4(7) . . ?
C31 C30 H30 118.5 . . ?
C29 C30 C31 123.0(7) . . ?
C29 C30 H30 118.5 . . ?
C7 C6 C5 120.1(7) . . ?
C7 C6 C1 122.7(7) . . ?
C5 C6 C1 117.2(8) . . ?
N2 C28 C27 108.5(6) . . ?
N2 C28 C29 131.7(7) . . ?
C29 C28 C27 119.7(7) . . ?
C20 C19 H19 118.8 . . ?
C20 C19 C18 122.3(7) . . ?
C18 C19 H19 118.8 . . ?
C16 C17 H17 119.3 . . ?
C16 C17 C18 121.3(6) . . ?
C18 C17 H17 119.3 . . ?
C6 C7 C8 120.0(7) . . ?
C6 C7 C15 120.2(8) . . ?
C8 C7 C15 119.8(8) . . ?
C30 C29 C28 118.9(7) . . ?
C30 C29 H29 120.6 . . ?
C28 C29 H29 120.6 . . ?
N3 C16 C17 121.7(6) . . ?
N3 C16 H16 119.1 . . ?
C17 C16 H16 119.1 . . ?
N3 C20 C19 120.4(7) . . ?
N3 C20 H20 119.8 . . ?
C19 C20 H20 119.8 . . ?
C33 C34 H34 119.3 . . ?
C35 C34 C33 121.3(7) . . ?
C35 C34 H34 119.3 . . ?
C7 C8 C9 118.8(7) . . ?
C14 C8 C7 123.1(8) . . ?
C14 C8 C9 118.1(8) . . ?
C6 C5 C4 119.8(8) . . ?
C10 C5 C6 119.7(8) . . ?
C10 C5 C4 120.4(8) . . ?
N1 C35 C34 122.1(7) . . ?
N1 C35 H35 118.9 . . ?
C34 C35 H35 118.9 . . ?
N1 C37 C36 119.2(7) . . ?
N1 C37 H37 120.4 . . ?
C36 C37 H37 120.4 . . ?
C5 C10 H10 118.8 . . ?
C5 C10 C9 122.3(8) . . ?
C9 C10 H10 118.8 . . ?
C40 C39 C38 120.6(8) . . ?
C48 C39 C38 118.4(8) . . ?
C48 C39 C40 121.0(8) . . ?
C10 C9 C8 118.9(8) . . ?
C10 C9 C11 121.9(8) . . ?
C11 C9 C8 119.0(8) . . ?
C3 C2 H2A 119.6 . . ?
C1 C2 H2A 119.6 . . ?
C1 C2 C3 120.8(9) . . ?
C42 C41 H41 118.6 . . ?
C42 C41 C40 122.8(11) . . ?
C40 C41 H41 118.6 . . ?
C2 C3 H3 119.5 . . ?
C4 C3 C2 121.0(9) . . ?
C4 C3 H3 119.5 . . ?
C9 C11 H11 120.7 . . ?
C12 C11 C9 118.5(10) . . ?
C12 C11 H11 120.7 . . ?
C12 C13 H13 119.1 . . ?
C14 C13 H13 119.1 . . ?
C14 C13 C12 121.7(11) . . ?
N1 C38 H38A 109.2 . . ?
N1 C38 H38B 109.2 . . ?
C39 C38 N1 112.0(7) . . ?
C39 C38 H38A 109.2 . . ?
C39 C38 H38B 109.2 . . ?
H38A C38 H38B 107.9 . . ?
C50 C49 H49 118.9 . . ?
C50 C49 C48 122.3(11) . . ?
C48 C49 H49 118.9 . . ?
C11 C12 C13 120.7(10) . . ?
C11 C12 H12 119.7 . . ?
C13 C12 H12 119.7 . . ?
C41 C42 H42 119.7 . . ?
C41 C42 C43 120.5(12) . . ?
C43 C42 H42 119.7 . . ?
C42 C43 H43 119.5 . . ?
C45 C43 C42 121.0(12) . . ?
C45 C43 H43 119.5 . . ?
C43 C45 H45 119.6 . . ?
C43 C45 C44 120.9(12) . . ?
C44 C45 H45 119.6 . . ?
C51 C52 H52 120.9 . . ?
C51 C52 C47 118.2(11) . . ?
C47 C52 H52 120.9 . . ?
C49 C50 H50 120.9 . . ?
C49 C50 C51 118.2(12) . . ?
C51 C50 H50 120.9 . . ?
C52 C51 C50 124.2(12) . . ?
C52 C51 H51 117.9 . . ?
C50 C51 H51 117.9 . . ?
C26 C25 C27 132.9(6) . . ?
C26 C25 C24 120.8(6) . . ?
C24 C25 C27 106.3(6) . . ?
C26 C21 C22 118.6(6) . . ?
C26 C21 C18 120.1(6) . . ?
C22 C21 C18 121.3(6) . . ?
C19 C18 C17 114.1(6) . . ?
C19 C18 C21 122.7(6) . . ?
C17 C18 C21 123.2(6) . . ?
C39 C40 C41 123.2(9) . . ?
C39 C40 C44 118.6(8) . . ?
C41 C40 C44 118.2(9) . . ?
C6 C1 H1 119.6 . . ?
C2 C1 C6 120.8(8) . . ?
C2 C1 H1 119.6 . . ?
N3 C15 H15A 108.7 . . ?
N3 C15 H15B 108.7 . . ?
C7 C15 N3 114.1(6) . . ?
C7 C15 H15A 108.7 . . ?
C7 C15 H15B 108.7 . . ?
H15A C15 H15B 107.6 . . ?
C39 C48 C49 123.5(9) . . ?
C39 C48 C47 119.2(9) . . ?
C47 C48 C49 117.3(9) . . ?
C48 C47 C52 119.8(10) . . ?
C46 C47 C52 119.8(10) . . ?
C46 C47 C48 120.4(9) . . ?
C40 C44 C45 116.6(10) . . ?
C46 C44 C45 125.1(10) . . ?
C46 C44 C40 118.3(9) . . ?
C8 C14 H14 119.1 . . ?
C13 C14 C8 121.8(10) . . ?
C13 C14 H14 119.1 . . ?
C5 C4 H4 119.9 . . ?
C3 C4 C5 120.3(9) . . ?
C3 C4 H4 119.9 . . ?
C47 C46 C44 122.3(9) . . ?
C47 C46 H46 118.9 . . ?
C44 C46 H46 118.9 . . ?

loop_
_geom_bond_atom_site_label_1
_geom_bond_atom_site_label_2
_geom_bond_distance
_geom_bond_site_symmetry_2
_geom_bond_publ_flag
N3 C16 1.337(8) . ?
N3 C20 1.354(9) . ?
N3 C15 1.509(9) . ?
N2 H2 0.8800 . ?
N2 C24 1.374(9) . ?
N2 C28 1.369(9) . ?
N1 C35 1.330(9) . ?
N1 C37 1.353(9) . ?
N1 C38 1.520(9) . ?
C32 H32 0.9500 . ?
C32 C31 1.408(9) . ?
C32 C27 1.379(9) . ?
C26 H26 0.9500 . ?
C26 C25 1.391(9) . ?
C26 C21 1.384(9) . ?
C31 C33 1.459(9) . ?
C31 C30 1.409(9) . ?
C27 C28 1.414(9) . ?
C27 C25 1.451(9) . ?
C33 C36 1.401(9) . ?
C33 C34 1.398(9) . ?
C22 H22 0.9500 . ?
C22 C23 1.355(9) . ?
C22 C21 1.427(9) . ?
C36 H36 0.9500 . ?
C36 C37 1.376(10) . ?
C23 H23 0.9500 . ?
C23 C24 1.394(10) . ?
C24 C25 1.403(9) . ?
C30 H30 0.9500 . ?
C30 C29 1.357(10) . ?
C6 C7 1.415(11) . ?
C6 C5 1.425(10) . ?
C6 C1 1.452(11) . ?
C28 C29 1.390(10) . ?
C19 H19 0.9500 . ?
C19 C20 1.373(10) . ?
C19 C18 1.412(9) . ?
C17 H17 0.9500 . ?
C17 C16 1.367(9) . ?
C17 C18 1.426(9) . ?
C7 C8 1.422(11) . ?
C7 C15 1.489(10) . ?
C29 H29 0.9500 . ?
C16 H16 0.9500 . ?
C20 H20 0.9500 . ?
C34 H34 0.9500 . ?
C34 C35 1.343(10) . ?
C8 C9 1.449(11) . ?
C8 C14 1.399(12) . ?
C5 C10 1.373(11) . ?
C5 C4 1.431(11) . ?
C35 H35 0.9500 . ?
C37 H37 0.9500 . ?
C10 H10 0.9500 . ?
C10 C9 1.406(11) . ?
C39 C38 1.512(11) . ?
C39 C40 1.414(12) . ?
C39 C48 1.404(11) . ?
C9 C11 1.446(12) . ?
C2 H2A 0.9500 . ?
C2 C3 1.407(12) . ?
C2 C1 1.360(12) . ?
C41 H41 0.9500 . ?
C41 C42 1.308(14) . ?
C41 C40 1.422(12) . ?
C3 H3 0.9500 . ?
C3 C4 1.355(12) . ?
C11 H11 0.9500 . ?
C11 C12 1.359(14) . ?
C13 H13 0.9500 . ?
C13 C12 1.427(14) . ?
C13 C14 1.311(13) . ?
C38 H38A 0.9900 . ?
C38 H38B 0.9900 . ?
C49 H49 0.9500 . ?
C49 C50 1.367(13) . ?
C49 C48 1.449(13) . ?
C12 H12 0.9500 . ?
C42 H42 0.9500 . ?
C42 C43 1.390(15) . ?
C43 H43 0.9500 . ?
C43 C45 1.357(15) . ?
C45 H45 0.9500 . ?
C45 C44 1.442(14) . ?
C52 H52 0.9500 . ?
C52 C51 1.353(16) . ?
C52 C47 1.457(13) . ?
C50 H50 0.9500 . ?
C50 C51 1.388(15) . ?
C51 H51 0.9500 . ?
C21 C18 1.446(9) . ?
C40 C44 1.436(12) . ?
C1 H1 0.9500 . ?
C15 H15A 0.9900 . ?
C15 H15B 0.9900 . ?
C48 C47 1.409(13) . ?
C47 C46 1.359(13) . ?
C44 C46 1.412(13) . ?
C14 H14 0.9500 . ?
C4 H4 0.9500 . ?
C46 H46 0.9500 . ?

loop_
_geom_torsion_atom_site_label_1
_geom_torsion_atom_site_label_2
_geom_torsion_atom_site_label_3
_geom_torsion_atom_site_label_4
_geom_torsion
_geom_torsion_site_symmetry_1
_geom_torsion_site_symmetry_2
_geom_torsion_site_symmetry_3
_geom_torsion_site_symmetry_4
_geom_torsion_publ_flag
N2 C24 C25 C26 177.9(6) . . . . ?
N2 C24 C25 C27 -0.6(7) . . . . ?
N2 C28 C29 C30 -176.6(7) . . . . ?
C32 C31 C33 C36 1.2(9) . . . . ?
C32 C31 C33 C34 -177.2(6) . . . . ?
C32 C31 C30 C29 -0.1(10) . . . . ?
C32 C27 C28 N2 177.8(6) . . . . ?
C32 C27 C28 C29 -1.2(10) . . . . ?
C32 C27 C25 C26 3.9(12) . . . . ?
C32 C27 C25 C24 -177.8(7) . . . . ?
C26 C21 C18 C19 2.9(9) . . . . ?
C26 C21 C18 C17 -175.3(6) . . . . ?
C31 C32 C27 C28 -0.5(9) . . . . ?
C31 C32 C27 C25 178.2(6) . . . . ?
C31 C33 C36 C37 -175.7(7) . . . . ?
C31 C33 C34 C35 176.3(7) . . . . ?
C31 C30 C29 C28 -1.6(11) . . . . ?
C27 C32 C31 C33 179.4(6) . . . . ?
C27 C32 C31 C30 1.2(9) . . . . ?
C27 C28 C29 C30 2.2(10) . . . . ?
C33 C31 C30 C29 -178.3(6) . . . . ?
C33 C36 C37 N1 -0.4(11) . . . . ?
C33 C34 C35 N1 -0.9(12) . . . . ?
C22 C23 C24 N2 -177.3(7) . . . . ?
C22 C23 C24 C25 3.0(10) . . . . ?
C22 C21 C18 C19 -179.1(6) . . . . ?
C22 C21 C18 C17 2.7(9) . . . . ?
C36 C33 C34 C35 -2.2(10) . . . . ?
C23 C22 C21 C26 -0.8(9) . . . . ?
C23 C22 C21 C18 -178.9(6) . . . . ?
C23 C24 C25 C26 -2.3(10) . . . . ?
C23 C24 C25 C27 179.2(6) . . . . ?
C24 N2 C28 C27 0.9(8) . . . . ?
C24 N2 C28 C29 179.7(7) . . . . ?
C30 C31 C33 C36 179.4(6) . . . . ?
C30 C31 C33 C34 1.0(10) . . . . ?
C6 C7 C8 C9 -6.9(10) . . . . ?
C6 C7 C8 C14 173.3(7) . . . . ?
C6 C7 C15 N3 -86.5(9) . . . . ?
C6 C5 C10 C9 -1.4(12) . . . . ?
C6 C5 C4 C3 -1.2(13) . . . . ?
C28 N2 C24 C23 -179.9(7) . . . . ?
C28 N2 C24 C25 -0.1(8) . . . . ?
C28 C27 C25 C26 -177.2(6) . . . . ?
C28 C27 C25 C24 1.1(7) . . . . ?
C7 C6 C5 C10 0.0(11) . . . . ?
C7 C6 C5 C4 -176.1(7) . . . . ?
C7 C6 C1 C2 175.8(8) . . . . ?
C7 C8 C9 C10 5.5(11) . . . . ?
C7 C8 C9 C11 -178.7(7) . . . . ?
C7 C8 C14 C13 179.7(8) . . . . ?
C16 N3 C20 C19 -2.8(11) . . . . ?
C16 N3 C15 C7 179.6(7) . . . . ?
C16 C17 C18 C19 -2.9(9) . . . . ?
C16 C17 C18 C21 175.4(6) . . . . ?
C20 N3 C16 C17 3.2(11) . . . . ?
C20 N3 C15 C7 -1.3(11) . . . . ?
C20 C19 C18 C17 3.2(10) . . . . ?
C20 C19 C18 C21 -175.1(7) . . . . ?
C34 C33 C36 C37 2.8(10) . . . . ?
C8 C7 C15 N3 92.1(9) . . . . ?
C8 C9 C11 C12 0.2(12) . . . . ?
C5 C6 C7 C8 4.2(10) . . . . ?
C5 C6 C7 C15 -177.2(7) . . . . ?
C5 C6 C1 C2 -3.4(11) . . . . ?
C5 C10 C9 C8 -1.4(12) . . . . ?
C5 C10 C9 C11 -177.0(8) . . . . ?
C35 N1 C37 C36 -2.8(11) . . . . ?
C35 N1 C38 C39 -178.2(7) . . . . ?
C37 N1 C35 C34 3.5(11) . . . . ?
C37 N1 C38 C39 2.2(11) . . . . ?
C10 C5 C4 C3 -177.3(8) . . . . ?
C10 C9 C11 C12 175.7(8) . . . . ?
C39 C40 C44 C45 -178.1(7) . . . . ?
C39 C40 C44 C46 2.5(12) . . . . ?
C39 C48 C47 C52 -179.6(8) . . . . ?
C39 C48 C47 C46 1.9(13) . . . . ?
C9 C8 C14 C13 -0.1(12) . . . . ?
C9 C11 C12 C13 -2.3(14) . . . . ?
C2 C3 C4 C5 -0.5(14) . . . . ?
C41 C42 C43 C45 2.8(16) . . . . ?
C41 C40 C44 C45 2.8(11) . . . . ?
C41 C40 C44 C46 -176.7(7) . . . . ?
C3 C2 C1 C6 1.8(13) . . . . ?
C38 N1 C35 C34 -176.1(7) . . . . ?
C38 N1 C37 C36 176.8(7) . . . . ?
C38 C39 C40 C41 -4.3(11) . . . . ?
C38 C39 C40 C44 176.6(7) . . . . ?
C38 C39 C48 C49 2.8(11) . . . . ?
C38 C39 C48 C47 -178.7(7) . . . . ?
C49 C50 C51 C52 1.5(18) . . . . ?
C49 C48 C47 C52 -1.0(12) . . . . ?
C49 C48 C47 C46 -179.5(8) . . . . ?
C12 C13 C14 C8 -2.1(14) . . . . ?
C42 C41 C40 C39 178.7(8) . . . . ?
C42 C41 C40 C44 -2.2(13) . . . . ?
C42 C43 C45 C44 -2.1(16) . . . . ?
C43 C45 C44 C40 -0.7(14) . . . . ?
C43 C45 C44 C46 178.7(9) . . . . ?
C45 C44 C46 C47 -178.1(9) . . . . ?
C52 C47 C46 C44 178.0(9) . . . . ?
C50 C49 C48 C39 178.2(9) . . . . ?
C50 C49 C48 C47 -0.3(13) . . . . ?
C51 C52 C47 C48 2.5(15) . . . . ?
C51 C52 C47 C46 -179.0(10) . . . . ?
C25 C26 C21 C22 1.5(9) . . . . ?
C25 C26 C21 C18 179.6(5) . . . . ?
C25 C27 C28 N2 -1.2(7) . . . . ?
C25 C27 C28 C29 179.8(6) . . . . ?
C21 C26 C25 C27 178.1(6) . . . . ?
C21 C26 C25 C24 0.0(9) . . . . ?
C21 C22 C23 C24 -1.4(10) . . . . ?
C18 C19 C20 N3 -0.5(12) . . . . ?
C18 C17 C16 N3 -0.2(11) . . . . ?
C40 C39 C38 N1 90.7(9) . . . . ?
C40 C39 C48 C49 -176.6(7) . . . . ?
C40 C39 C48 C47 1.9(11) . . . . ?
C40 C41 C42 C43 -0.6(15) . . . . ?
C40 C44 C46 C47 1.3(13) . . . . ?
C1 C6 C7 C8 -174.9(7) . . . . ?
C1 C6 C7 C15 3.7(11) . . . . ?
C1 C6 C5 C10 179.2(7) . . . . ?
C1 C6 C5 C4 3.1(11) . . . . ?
C1 C2 C3 C4 0.2(14) . . . . ?
C15 N3 C16 C17 -177.7(7) . . . . ?
C15 N3 C20 C19 178.0(7) . . . . ?
C15 C7 C8 C9 174.4(7) . . . . ?
C15 C7 C8 C14 -5.3(11) . . . . ?
C48 C39 C38 N1 -88.7(9) . . . . ?
C48 C39 C40 C41 175.0(7) . . . . ?
C48 C39 C40 C44 -4.1(11) . . . . ?
C48 C49 C50 C51 0.2(15) . . . . ?
C48 C47 C46 C44 -3.6(14) . . . . ?
C47 C52 C51 C50 -2.8(18) . . . . ?
C14 C8 C9 C10 -174.7(7) . . . . ?
C14 C8 C9 C11 1.0(11) . . . . ?
C14 C13 C12 C11 3.3(15) . . . . ?
C4 C5 C10 C9 174.7(8) . . . . ?

loop_
_platon_squeeze_void_nr
_platon_squeeze_void_average_x
_platon_squeeze_void_average_y
_platon_squeeze_void_average_z
_platon_squeeze_void_volume
_platon_squeeze_void_count_electrons
_platon_squeeze_void_content
1 0.250 0.154 0.000 383 99 ' '
2 0.750 0.654 0.000 383 99 ' '
3 0.000 0.172 0.250 14 7 ' '
4 0.500 0.178 0.250 12 6 ' '
5 0.500 0.672 0.250 14 7 ' '
6 1.000 0.678 0.250 12 6 ' '
7 0.250 0.013 0.500 383 99 ' '
8 0.750 0.513 0.500 383 99 ' '
9 0.000 0.828 0.750 14 7 ' '
10 0.500 0.822 0.750 12 6 ' '
11 0.500 0.328 0.750 14 7 ' '
12 1.000 0.322 0.750 12 6 ' '
